data_7025790
loop_
_publ_author_name
'Rubio, Miguel'
'Siegler, Maxime A.'
'Spek, Anthony L.'
'Reek, Joost N. H.'

_publ_section_title
;
 Heterotopic silver-NHC complexes: from coordination polymers to
 supramolecular assemblies.
;
_journal_issue 23
_journal_name_full 'Dalton transactions (Cambridge, England : 2003)'
_journal_page_first 5432
_journal_page_last 5435
_journal_paper_doi 10.1039/c003352a
_journal_volume 39
_journal_year 2010
_chemical_formula_moiety 'C18 H19 Ag Cl N3'
_chemical_formula_sum 'C18 H19 Ag Cl N3'
_chemical_formula_weight 420.68
_chemical_name_systematic
;
?
;
_space_group_IT_number 2
_symmetry_cell_setting triclinic
_symmetry_space_group_name_Hall '-P 1'
_symmetry_space_group_name_H-M 'P -1'
_atom_sites_solution_hydrogens difmap
_atom_sites_solution_primary heavy
_atom_sites_solution_secondary difmap
_audit_creation_method SHELXL-97
_cell_angle_alpha 86.174(2)
_cell_angle_beta 78.509(2)
_cell_angle_gamma 66.335(2)
_cell_formula_units_Z 2
_cell_length_a 8.7708(2)
_cell_length_b 9.4691(2)
_cell_length_c 11.1568(3)
_cell_measurement_reflns_used 16320
_cell_measurement_temperature 150(2)
_cell_measurement_theta_max 27.49
_cell_measurement_theta_min 2.35
_cell_volume 831.57(4)
_computing_cell_refinement 'PEAKREF (Schreurs, 2005)'
_computing_data_collection 'COLLECT (Nonius, 1999)'
_computing_data_reduction 'EVALCCD (Duisenberg et al., 2003)'
_computing_molecular_graphics 'PLATON (Spek, 2003)'
_computing_publication_material 'PLATON (Spek, 2003)'
_computing_structure_refinement 'SHELXL-97 (Sheldrick, 1997)'
_computing_structure_solution 'DIRDIF99 (Beurskens et al., 1999)'
_diffrn_ambient_temperature 150(2)
_diffrn_measured_fraction_theta_full 0.996
_diffrn_measured_fraction_theta_max 0.996
_diffrn_measurement_device_type 'Nonius KappaCCD diffractometer'
_diffrn_measurement_method '\f and \w scans'
_diffrn_radiation_monochromator graphite
_diffrn_radiation_source 'fine-focus sealed tube'
_diffrn_radiation_type MoK\a
_diffrn_radiation_wavelength 0.71073
_diffrn_reflns_av_R_equivalents 0.0137
_diffrn_reflns_av_sigmaI/netI 0.0082
_diffrn_reflns_limit_h_max 11
_diffrn_reflns_limit_h_min -11
_diffrn_reflns_limit_k_max 12
_diffrn_reflns_limit_k_min -12
_diffrn_reflns_limit_l_max 14
_diffrn_reflns_limit_l_min -14
_diffrn_reflns_number 21911
_diffrn_reflns_theta_full 27.50
_diffrn_reflns_theta_max 27.50
_diffrn_reflns_theta_min 2.35
_exptl_absorpt_coefficient_mu 1.375
_exptl_absorpt_correction_T_max 0.854
_exptl_absorpt_correction_T_min 0.658
_exptl_absorpt_correction_type multi-scan
_exptl_absorpt_process_details '(SADABS; Sheldrick, 2002)'
_exptl_crystal_colour colourless
_exptl_crystal_density_diffrn 1.680
_exptl_crystal_density_method 'not measured'
_exptl_crystal_description block
_exptl_crystal_F_000 424
_exptl_crystal_size_max 0.33
_exptl_crystal_size_mid 0.28
_exptl_crystal_size_min 0.12
_refine_diff_density_max 0.367
_refine_diff_density_min -0.472
_refine_diff_density_rms 0.052
_refine_ls_extinction_method none
_refine_ls_goodness_of_fit_ref 1.124
_refine_ls_hydrogen_treatment constr
_refine_ls_matrix_type full
_refine_ls_number_parameters 211
_refine_ls_number_reflns 3811
_refine_ls_number_restraints 0
_refine_ls_restrained_S_all 1.124
_refine_ls_R_factor_all 0.0157
_refine_ls_R_factor_gt 0.0153
_refine_ls_shift/su_max 0.001
_refine_ls_shift/su_mean 0.000
_refine_ls_structure_factor_coef Fsqd
_refine_ls_weighting_details 'calc w=1/[\s^2^(Fo^2^)+(0.0151P)^2^+0.5426P] where P=(Fo^2^+2Fc^2^)/3'
_refine_ls_weighting_scheme calc
_refine_ls_wR_factor_gt 0.0391
_refine_ls_wR_factor_ref 0.0393
_reflns_number_gt 3746
_reflns_number_total 3811
_reflns_threshold_expression I>2\s(I)
_cod_data_source_file c003352a.txt
_cod_data_source_block 2
_cod_database_code 7025790

loop_
_symmetry_equiv_pos_as_xyz
'x, y, z'
'-x, -y, -z'

loop_
_atom_site_label
_atom_site_type_symbol
_atom_site_fract_x
_atom_site_fract_y
_atom_site_fract_z
_atom_site_U_iso_or_equiv
_atom_site_adp_type
_atom_site_occupancy
_atom_site_symmetry_multiplicity
_atom_site_calc_flag
_atom_site_refinement_flags
Ag1 Ag 0.072029(12) 0.366604(11) 0.087890(10) 0.02026(4) Uani 1 1 d .
Cl1 Cl 0.14436(4) 0.34665(4) -0.15737(3) 0.01958(7) Uani 1 1 d .
C1 C -0.00756(15) 0.19027(14) 0.16689(11) 0.0142(2) Uani 1 1 d .
C2 C -0.11661(17) 0.00779(16) 0.20564(14) 0.0211(3) Uani 1 1 d .
H2 H -0.1788 -0.0525 0.1985 0.025 Uiso 1 1 calc R
C3 C -0.01994(18) -0.00771(16) 0.28934(14) 0.0214(3) Uani 1 1 d .
H3 H -0.0002 -0.0812 0.3529 0.026 Uiso 1 1 calc R
C4 C -0.21244(16) 0.20000(16) 0.03967(12) 0.0194(3) Uani 1 1 d .
H4A H -0.2238 0.1187 -0.0047 0.023 Uiso 1 1 calc R
H4B H -0.1559 0.2538 -0.0204 0.023 Uiso 1 1 calc R
C5 C -0.38720(16) 0.31410(15) 0.09729(11) 0.0154(2) Uani 1 1 d .
C6 C -0.40871(17) 0.42975(16) 0.17774(13) 0.0191(3) Uani 1 1 d .
H6 H -0.3131 0.4401 0.1974 0.023 Uiso 1 1 calc R
C7 C -0.57133(17) 0.52934(16) 0.22868(13) 0.0204(3) Uani 1 1 d .
H7 H -0.5888 0.6084 0.2844 0.024 Uiso 1 1 calc R
C8 C -0.70853(16) 0.51257(16) 0.19745(12) 0.0183(3) Uani 1 1 d .
H8 H -0.8197 0.5805 0.2337 0.022 Uiso 1 1 calc R
C9 C -0.53208(16) 0.30792(15) 0.07003(12) 0.0170(2) Uani 1 1 d .
H9 H -0.5183 0.2307 0.0138 0.020 Uiso 1 1 calc R
C10 C 0.14714(16) 0.13989(15) 0.33508(12) 0.0153(2) Uani 1 1 d .
C11 C 0.06501(16) 0.24485(16) 0.43235(12) 0.0178(3) Uani 1 1 d .
C12 C 0.16421(17) 0.28311(16) 0.49670(12) 0.0197(3) Uani 1 1 d .
H12 H 0.1106 0.3526 0.5645 0.024 Uiso 1 1 calc R
C13 C 0.34054(17) 0.22160(16) 0.46370(12) 0.0189(3) Uani 1 1 d .
C14 C 0.41712(17) 0.11743(16) 0.36603(13) 0.0199(3) Uani 1 1 d .
H14 H 0.5372 0.0743 0.3436 0.024 Uiso 1 1 calc R
C15 C 0.32329(17) 0.07430(15) 0.30005(12) 0.0178(2) Uani 1 1 d .
C16 C -0.12584(18) 0.31839(19) 0.46401(15) 0.0276(3) Uani 1 1 d .
H16A H -0.1610 0.3849 0.5366 0.041 Uiso 1 1 calc R
H16B H -0.1703 0.2378 0.4808 0.041 Uiso 1 1 calc R
H16C H -0.1702 0.3802 0.3952 0.041 Uiso 1 1 calc R
C17 C 0.44544(19) 0.27017(18) 0.53038(14) 0.0251(3) Uani 1 1 d .
H17A H 0.4633 0.3585 0.4893 0.038 Uiso 1 1 calc R
H17B H 0.5553 0.1843 0.5304 0.038 Uiso 1 1 calc R
H17C H 0.3860 0.2993 0.6149 0.038 Uiso 1 1 calc R
C18 C 0.40729(18) -0.03546(18) 0.19240(14) 0.0253(3) Uani 1 1 d .
H18A H 0.3645 -0.1173 0.2017 0.038 Uiso 1 1 calc R
H18B H 0.5302 -0.0811 0.1885 0.038 Uiso 1 1 calc R
H18C H 0.3819 0.0205 0.1169 0.038 Uiso 1 1 calc R
N1 N -0.10778(13) 0.12883(13) 0.13184(10) 0.0157(2) Uani 1 1 d .
N2 N 0.04535(14) 0.10511(12) 0.26446(10) 0.0153(2) Uani 1 1 d .
N3 N -0.69038(14) 0.40436(13) 0.11820(10) 0.0172(2) Uani 1 1 d .

loop_
_atom_site_aniso_label
_atom_site_aniso_U_11
_atom_site_aniso_U_22
_atom_site_aniso_U_33
_atom_site_aniso_U_23
_atom_site_aniso_U_13
_atom_site_aniso_U_12
Ag1 0.01716(6) 0.01988(6) 0.02752(6) 0.00709(4) -0.00819(4) -0.01041(4)
Cl1 0.01789(14) 0.01830(15) 0.02023(15) -0.00484(11) -0.00180(11) -0.00485(12)
C1 0.0113(5) 0.0146(6) 0.0169(6) -0.0011(4) -0.0033(4) -0.0048(5)
C2 0.0174(6) 0.0160(6) 0.0314(7) -0.0025(5) -0.0025(5) -0.0089(5)
C3 0.0216(7) 0.0159(6) 0.0289(7) 0.0046(5) -0.0050(5) -0.0101(5)
C4 0.0126(6) 0.0263(7) 0.0182(6) -0.0066(5) -0.0046(5) -0.0048(5)
C5 0.0121(6) 0.0188(6) 0.0154(6) -0.0009(5) -0.0034(4) -0.0056(5)
C6 0.0147(6) 0.0237(7) 0.0220(6) -0.0036(5) -0.0050(5) -0.0095(5)
C7 0.0188(6) 0.0210(6) 0.0218(6) -0.0062(5) -0.0035(5) -0.0077(5)
C8 0.0133(6) 0.0210(6) 0.0186(6) -0.0013(5) -0.0019(5) -0.0050(5)
C9 0.0148(6) 0.0201(6) 0.0177(6) -0.0030(5) -0.0044(5) -0.0074(5)
C10 0.0155(6) 0.0161(6) 0.0161(6) 0.0035(5) -0.0067(5) -0.0070(5)
C11 0.0148(6) 0.0212(6) 0.0173(6) 0.0013(5) -0.0028(5) -0.0074(5)
C12 0.0198(6) 0.0237(7) 0.0165(6) -0.0019(5) -0.0029(5) -0.0094(5)
C13 0.0192(6) 0.0229(6) 0.0180(6) 0.0042(5) -0.0076(5) -0.0106(5)
C14 0.0133(6) 0.0233(7) 0.0216(6) 0.0018(5) -0.0056(5) -0.0049(5)
C15 0.0157(6) 0.0177(6) 0.0180(6) 0.0009(5) -0.0049(5) -0.0036(5)
C16 0.0155(6) 0.0360(8) 0.0286(7) -0.0100(6) -0.0005(5) -0.0075(6)
C17 0.0231(7) 0.0314(8) 0.0263(7) 0.0001(6) -0.0102(6) -0.0139(6)
C18 0.0186(7) 0.0255(7) 0.0272(7) -0.0076(6) -0.0052(5) -0.0022(6)
N1 0.0113(5) 0.0161(5) 0.0199(5) -0.0034(4) -0.0034(4) -0.0048(4)
N2 0.0143(5) 0.0147(5) 0.0183(5) 0.0018(4) -0.0048(4) -0.0066(4)
N3 0.0128(5) 0.0213(5) 0.0187(5) -0.0003(4) -0.0044(4) -0.0073(4)

loop_
_atom_type_symbol
_atom_type_description
_atom_type_scat_dispersion_real
_atom_type_scat_dispersion_imag
_atom_type_scat_source
C C 0.0033 0.0016 'International Tables Vol C Tables 4.2.6.8 and 6.1.1.4'
H H 0.0000 0.0000 'International Tables Vol C Tables 4.2.6.8 and 6.1.1.4'
Ag Ag -0.8971 1.1015 'International Tables Vol C Tables 4.2.6.8 and 6.1.1.4'
Cl Cl 0.1484 0.1585 'International Tables Vol C Tables 4.2.6.8 and 6.1.1.4'
N N 0.0061 0.0033 'International Tables Vol C Tables 4.2.6.8 and 6.1.1.4'

loop_
_geom_angle_atom_site_label_1
_geom_angle_atom_site_label_2
_geom_angle_atom_site_label_3
_geom_angle
_geom_angle_site_symmetry_1
_geom_angle_site_symmetry_3
C1 Ag1 N3 126.21(4) . 1_655
C1 Ag1 Cl1 114.73(3) . 2_565
N3 Ag1 Cl1 94.13(3) 1_655 2_565
C1 Ag1 Cl1 111.80(3) . .
N3 Ag1 Cl1 98.24(3) 1_655 .
Cl1 Ag1 Cl1 109.351(9) 2_565 .
C1 Ag1 Ag1 133.06(3) . 2_565
N3 Ag1 Ag1 100.74(3) 1_655 2_565
Cl1 Ag1 Ag1 54.884(8) 2_565 2_565
Cl1 Ag1 Ag1 54.467(8) . 2_565
Ag1 Cl1 Ag1 70.649(9) 2_565 .
N2 C1 N1 103.73(11) . .
N2 C1 Ag1 125.05(9) . .
N1 C1 Ag1 131.09(9) . .
C3 C2 N1 106.57(12) . .
C3 C2 H2 126.7 . .
N1 C2 H2 126.7 . .
C2 C3 N2 106.40(12) . .
C2 C3 H3 126.8 . .
N2 C3 H3 126.8 . .
N1 C4 C5 111.48(11) . .
N1 C4 H4A 109.3 . .
C5 C4 H4A 109.3 . .
N1 C4 H4B 109.3 . .
C5 C4 H4B 109.3 . .
H4A C4 H4B 108.0 . .
C9 C5 C6 117.52(12) . .
C9 C5 C4 120.85(11) . .
C6 C5 C4 121.62(11) . .
C7 C6 C5 119.03(12) . .
C7 C6 H6 120.5 . .
C5 C6 H6 120.5 . .
C6 C7 C8 119.29(12) . .
C6 C7 H7 120.4 . .
C8 C7 H7 120.4 . .
N3 C8 C7 122.54(12) . .
N3 C8 H8 118.7 . .
C7 C8 H8 118.7 . .
N3 C9 C5 124.00(12) . .
N3 C9 H9 118.0 . .
C5 C9 H9 118.0 . .
C11 C10 C15 122.30(12) . .
C11 C10 N2 118.43(11) . .
C15 C10 N2 119.17(12) . .
C12 C11 C10 118.08(12) . .
C12 C11 C16 121.17(12) . .
C10 C11 C16 120.72(12) . .
C11 C12 C13 121.40(13) . .
C11 C12 H12 119.3 . .
C13 C12 H12 119.3 . .
C14 C13 C12 118.56(12) . .
C14 C13 C17 120.71(12) . .
C12 C13 C17 120.71(13) . .
C13 C14 C15 122.04(12) . .
C13 C14 H14 119.0 . .
C15 C14 H14 119.0 . .
C14 C15 C10 117.59(12) . .
C14 C15 C18 121.60(12) . .
C10 C15 C18 120.79(12) . .
C11 C16 H16A 109.5 . .
C11 C16 H16B 109.5 . .
H16A C16 H16B 109.5 . .
C11 C16 H16C 109.5 . .
H16A C16 H16C 109.5 . .
H16B C16 H16C 109.5 . .
C13 C17 H17A 109.5 . .
C13 C17 H17B 109.5 . .
H17A C17 H17B 109.5 . .
C13 C17 H17C 109.5 . .
H17A C17 H17C 109.5 . .
H17B C17 H17C 109.5 . .
C15 C18 H18A 109.5 . .
C15 C18 H18B 109.5 . .
H18A C18 H18B 109.5 . .
C15 C18 H18C 109.5 . .
H18A C18 H18C 109.5 . .
H18B C18 H18C 109.5 . .
C1 N1 C2 111.71(11) . .
C1 N1 C4 122.51(11) . .
C2 N1 C4 125.12(11) . .
C1 N2 C3 111.60(11) . .
C1 N2 C10 121.73(11) . .
C3 N2 C10 126.54(11) . .
C8 N3 C9 117.58(11) . .
C8 N3 Ag1 120.05(9) . 1_455
C9 N3 Ag1 121.85(9) . 1_455

loop_
_geom_bond_atom_site_label_1
_geom_bond_atom_site_label_2
_geom_bond_distance
_geom_bond_site_symmetry_2
Ag1 C1 2.1322(13) .
Ag1 N3 2.3408(11) 1_655
Ag1 Cl1 2.6708(3) 2_565
Ag1 Cl1 2.6846(3) .
Ag1 Ag1 3.0965(2) 2_565
Cl1 Ag1 2.6707(3) 2_565
C1 N2 1.3544(16) .
C1 N1 1.3572(16) .
C2 C3 1.345(2) .
C2 N1 1.3847(18) .
C2 H2 0.9500 .
C3 N2 1.3908(17) .
C3 H3 0.9500 .
C4 N1 1.4633(17) .
C4 C5 1.5168(17) .
C4 H4A 0.9900 .
C4 H4B 0.9900 .
C5 C9 1.3881(17) .
C5 C6 1.3922(18) .
C6 C7 1.3840(19) .
C6 H6 0.9500 .
C7 C8 1.3865(19) .
C7 H7 0.9500 .
C8 N3 1.3383(17) .
C8 H8 0.9500 .
C9 N3 1.3420(17) .
C9 H9 0.9500 .
C10 C11 1.3936(18) .
C10 C15 1.3953(18) .
C10 N2 1.4412(16) .
C11 C12 1.3930(18) .
C11 C16 1.5077(19) .
C12 C13 1.3947(19) .
C12 H12 0.9500 .
C13 C14 1.390(2) .
C13 C17 1.5066(18) .
C14 C15 1.3919(19) .
C14 H14 0.9500 .
C15 C18 1.5049(19) .
C16 H16A 0.9800 .
C16 H16B 0.9800 .
C16 H16C 0.9800 .
C17 H17A 0.9800 .
C17 H17B 0.9800 .
C17 H17C 0.9800 .
C18 H18A 0.9800 .
C18 H18B 0.9800 .
C18 H18C 0.9800 .
N3 Ag1 2.3408(11) 1_455

loop_
_geom_torsion_atom_site_label_1
_geom_torsion_atom_site_label_2
_geom_torsion_atom_site_label_3
_geom_torsion_atom_site_label_4
_geom_torsion
_geom_torsion_site_symmetry_1
_geom_torsion_site_symmetry_4
C1 Ag1 Cl1 Ag1 128.17(4) . 2_565
N3 Ag1 Cl1 Ag1 -97.35(3) 1_655 2_565
Cl1 Ag1 Cl1 Ag1 0.0 2_565 2_565
N3 Ag1 C1 N2 16.78(13) 1_655 .
Cl1 Ag1 C1 N2 -99.03(10) 2_565 .
Cl1 Ag1 C1 N2 135.73(10) . .
Ag1 Ag1 C1 N2 -163.15(8) 2_565 .
N3 Ag1 C1 N1 -158.32(10) 1_655 .
Cl1 Ag1 C1 N1 85.88(12) 2_565 .
Cl1 Ag1 C1 N1 -39.37(12) . .
Ag1 Ag1 C1 N1 21.75(14) 2_565 .
N1 C2 C3 N2 0.14(15) . .
N1 C4 C5 C9 -129.98(13) . .
N1 C4 C5 C6 50.92(18) . .
C9 C5 C6 C7 1.7(2) . .
C4 C5 C6 C7 -179.19(13) . .
C5 C6 C7 C8 -0.7(2) . .
C6 C7 C8 N3 -0.9(2) . .
C6 C5 C9 N3 -1.3(2) . .
C4 C5 C9 N3 179.53(13) . .
C15 C10 C11 C12 -0.7(2) . .
N2 C10 C11 C12 -177.17(12) . .
C15 C10 C11 C16 177.36(13) . .
N2 C10 C11 C16 0.89(19) . .
C10 C11 C12 C13 1.5(2) . .
C16 C11 C12 C13 -176.57(14) . .
C11 C12 C13 C14 -1.4(2) . .
C11 C12 C13 C17 176.98(13) . .
C12 C13 C14 C15 0.6(2) . .
C17 C13 C14 C15 -177.81(13) . .
C13 C14 C15 C10 0.1(2) . .
C13 C14 C15 C18 178.40(13) . .
C11 C10 C15 C14 -0.1(2) . .
N2 C10 C15 C14 176.35(12) . .
C11 C10 C15 C18 -178.38(13) . .
N2 C10 C15 C18 -1.93(19) . .
N2 C1 N1 C2 -0.21(14) . .
Ag1 C1 N1 C2 175.66(10) . .
N2 C1 N1 C4 170.93(11) . .
Ag1 C1 N1 C4 -13.20(18) . .
C3 C2 N1 C1 0.04(16) . .
C3 C2 N1 C4 -170.82(12) . .
C5 C4 N1 C1 -89.74(15) . .
C5 C4 N1 C2 80.19(16) . .
N1 C1 N2 C3 0.29(14) . .
Ag1 C1 N2 C3 -175.90(9) . .
N1 C1 N2 C10 -175.77(11) . .
Ag1 C1 N2 C10 8.03(17) . .
C2 C3 N2 C1 -0.28(16) . .
C2 C3 N2 C10 175.56(12) . .
C11 C10 N2 C1 87.93(15) . .
C15 C10 N2 C1 -88.65(15) . .
C11 C10 N2 C3 -87.51(16) . .
C15 C10 N2 C3 95.90(16) . .
C7 C8 N3 C9 1.3(2) . .
C7 C8 N3 Ag1 173.07(10) . 1_455
C5 C9 N3 C8 -0.1(2) . .
C5 C9 N3 Ag1 -171.79(10) . 1_455
